data_4329759
loop_
_publ_author_name
'Tareq M. A. Al-Shboul'
'Gritt Volland'
'Helmar G\"orls'
'Sven Krieck'
'Matthias Westerhausen'

_publ_contact_author
;
      Matthias Westerhausen
      Institut f\"ur anorganische und analytische Chemie
      Friedrich-Schiller-Universit\"at Jena
      August-Bebel-Str. 2
      07743 Jena
      Germany
;
_publ_contact_author_email m.we@uni-jena.de
_publ_contact_author_fax '03641 948 102'
_publ_contact_author_phone '03641 948 110'
_publ_section_title
;
 Oxidation Products of Calcium and Strontium Bis(diphenylphosphanide)
;
_journal_name_full 'Inorganic Chemistry'
_journal_page_first 7903
_journal_page_last 7912
_journal_paper_doi 10.1021/ic300975s
_journal_volume 51
_journal_year 2012
_chemical_formula_moiety 'C40 H52 Ca O6 P2'
_chemical_formula_sum 'C40 H52 Ca O6 P2'
_chemical_formula_weight 730.84
_space_group_IT_number 14
_symmetry_cell_setting monoclinic
_symmetry_space_group_name_Hall '-P 2ybc'
_symmetry_space_group_name_H-M 'P 1 21/c 1'
_atom_sites_solution_hydrogens geom
_atom_sites_solution_primary direct
_atom_sites_solution_secondary difmap
_audit_creation_method SHELXL-97
_cell_angle_alpha 90.00
_cell_angle_beta 92.052(1)
_cell_angle_gamma 90.00
_cell_formula_units_Z 2
_cell_length_a 9.7050(2)
_cell_length_b 8.5891(1)
_cell_length_c 23.5100(6)
_cell_measurement_reflns_used 12668
_cell_measurement_temperature 133(2)
_cell_measurement_theta_max 27.47
_cell_measurement_theta_min 2.52
_cell_volume 1958.47(7)
_computing_cell_refinement DENZO
_computing_data_collection COLLECT
_computing_data_reduction DENZO
_computing_molecular_graphics SHELXTL/PC
_computing_publication_material SHELXL-97
_computing_structure_refinement 'SHELXL-97 (Sheldrick, 2008)'
_computing_structure_solution 'SHELXS-97 (Sheldrick, 2008)'
_diffrn_ambient_temperature 133(2)
_diffrn_measured_fraction_theta_full 0.995
_diffrn_measured_fraction_theta_max 0.995
_diffrn_measurement_device_type KappaCCD
_diffrn_measurement_method 'phi- + omega-scan'
_diffrn_radiation_monochromator graphite
_diffrn_radiation_source 'fine-focus sealed tube'
_diffrn_radiation_type MoK\a
_diffrn_radiation_wavelength 0.71073
_diffrn_reflns_av_R_equivalents 0.0246
_diffrn_reflns_av_sigmaI/netI 0.0265
_diffrn_reflns_limit_h_max 12
_diffrn_reflns_limit_h_min -12
_diffrn_reflns_limit_k_max 11
_diffrn_reflns_limit_k_min -11
_diffrn_reflns_limit_l_max 30
_diffrn_reflns_limit_l_min -25
_diffrn_reflns_number 12668
_diffrn_reflns_theta_full 27.47
_diffrn_reflns_theta_max 27.47
_diffrn_reflns_theta_min 2.52
_exptl_absorpt_coefficient_mu 0.286
_exptl_absorpt_correction_type none
_exptl_crystal_colour colourless
_exptl_crystal_density_diffrn 1.239
_exptl_crystal_description prism
_exptl_crystal_F_000 780
_exptl_crystal_size_max 0.06
_exptl_crystal_size_mid 0.05
_exptl_crystal_size_min 0.04
_refine_diff_density_max 0.298
_refine_diff_density_min -0.293
_refine_diff_density_rms 0.057
_refine_ls_extinction_method none
_refine_ls_goodness_of_fit_ref 1.112
_refine_ls_hydrogen_treatment constr
_refine_ls_matrix_type full
_refine_ls_number_parameters 223
_refine_ls_number_reflns 4472
_refine_ls_number_restraints 0
_refine_ls_restrained_S_all 1.112
_refine_ls_R_factor_all 0.0379
_refine_ls_R_factor_gt 0.0329
_refine_ls_shift/su_max 0.000
_refine_ls_shift/su_mean 0.000
_refine_ls_structure_factor_coef Fsqd
_refine_ls_weighting_details 'calc w=1/[\s^2^(Fo^2^)+(0.0354P)^2^+0.9266P] where P=(Fo^2^+2Fc^2^)/3'
_refine_ls_weighting_scheme calc
_refine_ls_wR_factor_gt 0.0847
_refine_ls_wR_factor_ref 0.0883
_reflns_number_gt 4052
_reflns_number_total 4472
_reflns_threshold_expression >2sigma(I)
_cod_data_source_file ic300975s_si_001_2.cif
_cod_data_source_block FO4517
_cod_original_sg_symbol_H-M 'P 21/c'
_cod_database_code 4329759

loop_
_symmetry_equiv_pos_as_xyz
'x, y, z'
'-x, y+1/2, -z+1/2'
'-x, -y, -z'
'x, -y-1/2, z-1/2'

loop_
_atom_site_label
_atom_site_type_symbol
_atom_site_fract_x
_atom_site_fract_y
_atom_site_fract_z
_atom_site_U_iso_or_equiv
_atom_site_adp_type
_atom_site_occupancy
_atom_site_symmetry_multiplicity
_atom_site_calc_flag
_atom_site_refinement_flags
Ca1 Ca 0.5000 -0.5000 0.5000 0.01471(9) Uani 1 2 d S
P1 P 0.69829(3) -0.22052(4) 0.410715(14) 0.01715(9) Uani 1 1 d .
O1 O 0.61318(10) -0.33550(11) 0.44674(4) 0.0210(2) Uani 1 1 d .
O2 O 0.70147(9) -0.65768(11) 0.51416(5) 0.0218(2) Uani 1 1 d .
O3 O 0.55720(10) -0.33640(11) 0.57936(4) 0.0224(2) Uani 1 1 d .
C1 C 0.57413(14) -0.15005(15) 0.35481(6) 0.0185(3) Uani 1 1 d .
C2 C 0.43644(15) -0.19826(16) 0.35406(6) 0.0225(3) Uani 1 1 d .
H2A H 0.4078 -0.2724 0.3812 0.027 Uiso 1 1 calc R
C3 C 0.34058(16) -0.13911(18) 0.31408(7) 0.0295(3) Uani 1 1 d .
H3A H 0.2476 -0.1737 0.3139 0.035 Uiso 1 1 calc R
C4 C 0.38076(18) -0.02975(19) 0.27452(7) 0.0328(4) Uani 1 1 d .
H4A H 0.3159 0.0093 0.2469 0.039 Uiso 1 1 calc R
C5 C 0.51555(18) 0.02201(18) 0.27552(6) 0.0309(3) Uani 1 1 d .
H5A H 0.5431 0.0979 0.2488 0.037 Uiso 1 1 calc R
C6 C 0.61124(16) -0.03671(17) 0.31552(6) 0.0250(3) Uani 1 1 d .
H6A H 0.7033 0.0009 0.3161 0.030 Uiso 1 1 calc R
C7 C 0.80170(13) -0.35063(16) 0.36582(6) 0.0184(3) Uani 1 1 d .
C8 C 0.89435(15) -0.29230(18) 0.32684(7) 0.0258(3) Uani 1 1 d .
H8A H 0.9015 -0.1830 0.3215 0.031 Uiso 1 1 calc R
C9 C 0.97610(15) -0.3920(2) 0.29586(7) 0.0300(3) Uani 1 1 d .
H9A H 1.0374 -0.3505 0.2691 0.036 Uiso 1 1 calc R
C10 C 0.96842(15) -0.5515(2) 0.30388(7) 0.0290(3) Uani 1 1 d .
H10A H 1.0238 -0.6196 0.2825 0.035 Uiso 1 1 calc R
C11 C 0.87985(15) -0.61091(18) 0.34304(7) 0.0270(3) Uani 1 1 d .
H11A H 0.8750 -0.7202 0.3489 0.032 Uiso 1 1 calc R
C12 C 0.79748(14) -0.51140(16) 0.37411(6) 0.0215(3) Uani 1 1 d .
H12A H 0.7377 -0.5536 0.4013 0.026 Uiso 1 1 calc R
C13 C 0.84172(14) -0.60889(17) 0.52728(7) 0.0257(3) Uani 1 1 d .
H13A H 0.8547 -0.5856 0.5684 0.031 Uiso 1 1 calc R
H13B H 0.8646 -0.5147 0.5053 0.031 Uiso 1 1 calc R
C14 C 0.93145(15) -0.74457(18) 0.51067(7) 0.0276(3) Uani 1 1 d .
H14A H 1.0180 -0.7483 0.5342 0.033 Uiso 1 1 calc R
H14B H 0.9540 -0.7396 0.4700 0.033 Uiso 1 1 calc R
C15 C 0.83876(15) -0.88323(17) 0.52268(7) 0.0274(3) Uani 1 1 d .
H15A H 0.8663 -0.9765 0.5011 0.033 Uiso 1 1 calc R
H15B H 0.8399 -0.9084 0.5638 0.033 Uiso 1 1 calc R
C16 C 0.69903(14) -0.82346(16) 0.50204(7) 0.0251(3) Uani 1 1 d .
H16A H 0.6845 -0.8423 0.4607 0.030 Uiso 1 1 calc R
H16B H 0.6244 -0.8754 0.5225 0.030 Uiso 1 1 calc R
C17 C 0.64943(16) -0.20402(17) 0.57812(7) 0.0262(3) Uani 1 1 d .
H17A H 0.6009 -0.1071 0.5883 0.031 Uiso 1 1 calc R
H17B H 0.6874 -0.1913 0.5399 0.031 Uiso 1 1 calc R
C18 C 0.76313(15) -0.24182(17) 0.62204(7) 0.0261(3) Uani 1 1 d .
H18A H 0.7966 -0.1463 0.6417 0.031 Uiso 1 1 calc R
H18B H 0.8417 -0.2934 0.6041 0.031 Uiso 1 1 calc R
C19 C 0.69353(15) -0.35281(18) 0.66397(6) 0.0259(3) Uani 1 1 d .
H19A H 0.7415 -0.4545 0.6658 0.031 Uiso 1 1 calc R
H19B H 0.6932 -0.3072 0.7026 0.031 Uiso 1 1 calc R
C20 C 0.54714(14) -0.37078(17) 0.63916(6) 0.0218(3) Uani 1 1 d .
H20A H 0.5131 -0.4782 0.6448 0.026 Uiso 1 1 calc R
H20B H 0.4838 -0.2971 0.6573 0.026 Uiso 1 1 calc R

loop_
_atom_site_aniso_label
_atom_site_aniso_U_11
_atom_site_aniso_U_22
_atom_site_aniso_U_33
_atom_site_aniso_U_23
_atom_site_aniso_U_13
_atom_site_aniso_U_12
Ca1 0.01568(17) 0.01442(17) 0.01412(18) 0.00078(13) 0.00172(13) 0.00184(13)
P1 0.01894(17) 0.01753(17) 0.01502(17) 0.00054(12) 0.00117(12) -0.00145(12)
O1 0.0227(5) 0.0220(5) 0.0187(5) 0.0043(4) 0.0047(4) 0.0010(4)
O2 0.0163(4) 0.0151(4) 0.0338(6) 0.0008(4) 0.0001(4) 0.0017(3)
O3 0.0295(5) 0.0194(5) 0.0183(5) -0.0007(4) -0.0002(4) -0.0047(4)
C1 0.0246(6) 0.0157(6) 0.0153(6) -0.0019(5) 0.0008(5) 0.0036(5)
C2 0.0251(7) 0.0186(6) 0.0236(7) -0.0029(5) -0.0007(5) 0.0014(5)
C3 0.0281(7) 0.0282(8) 0.0314(8) -0.0086(6) -0.0082(6) 0.0059(6)
C4 0.0439(9) 0.0316(8) 0.0219(8) -0.0056(6) -0.0099(7) 0.0159(7)
C5 0.0479(10) 0.0275(8) 0.0176(7) 0.0041(6) 0.0041(6) 0.0108(7)
C6 0.0316(8) 0.0230(7) 0.0207(7) 0.0027(6) 0.0051(6) 0.0027(6)
C7 0.0161(6) 0.0226(6) 0.0163(6) 0.0003(5) -0.0011(5) -0.0006(5)
C8 0.0244(7) 0.0258(7) 0.0274(8) 0.0032(6) 0.0050(6) -0.0004(6)
C9 0.0227(7) 0.0402(9) 0.0276(8) 0.0018(7) 0.0086(6) 0.0006(6)
C10 0.0216(7) 0.0375(8) 0.0280(8) -0.0066(7) 0.0025(6) 0.0065(6)
C11 0.0241(7) 0.0250(7) 0.0315(8) -0.0023(6) -0.0022(6) 0.0038(6)
C12 0.0180(6) 0.0240(7) 0.0226(7) 0.0002(5) 0.0001(5) 0.0003(5)
C13 0.0190(6) 0.0216(7) 0.0360(8) -0.0022(6) -0.0039(6) -0.0017(5)
C14 0.0181(7) 0.0287(8) 0.0359(9) -0.0012(6) -0.0003(6) 0.0027(6)
C15 0.0235(7) 0.0197(7) 0.0388(9) 0.0005(6) -0.0030(6) 0.0055(5)
C16 0.0203(6) 0.0157(6) 0.0392(9) -0.0018(6) 0.0003(6) 0.0013(5)
C17 0.0347(8) 0.0192(7) 0.0247(7) -0.0001(5) 0.0005(6) -0.0076(6)
C18 0.0246(7) 0.0250(7) 0.0290(8) -0.0022(6) 0.0032(6) -0.0035(6)
C19 0.0261(7) 0.0277(7) 0.0237(7) 0.0030(6) -0.0021(6) -0.0018(6)
C20 0.0244(7) 0.0233(7) 0.0176(7) -0.0014(5) 0.0014(5) -0.0008(5)

loop_
_atom_type_symbol
_atom_type_description
_atom_type_scat_dispersion_real
_atom_type_scat_dispersion_imag
_atom_type_scat_source
C C 0.0033 0.0016 'International Tables Vol C Tables 4.2.6.8 and 6.1.1.4'
H H 0.0000 0.0000 'International Tables Vol C Tables 4.2.6.8 and 6.1.1.4'
O O 0.0106 0.0060 'International Tables Vol C Tables 4.2.6.8 and 6.1.1.4'
P P 0.1023 0.0942 'International Tables Vol C Tables 4.2.6.8 and 6.1.1.4'
Ca Ca 0.2262 0.3064 'International Tables Vol C Tables 4.2.6.8 and 6.1.1.4'

loop_
_geom_angle_atom_site_label_1
_geom_angle_atom_site_label_2
_geom_angle_atom_site_label_3
_geom_angle
_geom_angle_site_symmetry_1
_geom_angle_site_symmetry_3
O1 Ca1 O1 180.0 3_646 .
O1 Ca1 O3 87.71(4) 3_646 3_646
O1 Ca1 O3 92.29(3) . 3_646
O1 Ca1 O3 92.29(3) 3_646 .
O1 Ca1 O3 87.71(4) . .
O3 Ca1 O3 180.0 3_646 .
O1 Ca1 O2 88.82(3) 3_646 .
O1 Ca1 O2 91.18(3) . .
O3 Ca1 O2 86.65(3) 3_646 .
O3 Ca1 O2 93.35(3) . .
O1 Ca1 O2 91.18(3) 3_646 3_646
O1 Ca1 O2 88.82(3) . 3_646
O3 Ca1 O2 93.35(3) 3_646 3_646
O3 Ca1 O2 86.65(3) . 3_646
O2 Ca1 O2 180.00(5) . 3_646
O1 P1 C1 104.41(6) . .
O1 P1 C7 103.63(6) . .
C1 P1 C7 98.30(6) . .
P1 O1 Ca1 177.71(6) . .
C13 O2 C16 109.54(10) . .
C13 O2 Ca1 128.59(8) . .
C16 O2 Ca1 121.36(8) . .
C20 O3 C17 104.11(10) . .
C20 O3 Ca1 128.27(8) . .
C17 O3 Ca1 124.99(8) . .
C6 C1 C2 117.81(13) . .
C6 C1 P1 121.32(11) . .
C2 C1 P1 120.60(10) . .
C3 C2 C1 120.98(14) . .
C3 C2 H2A 119.5 . .
C1 C2 H2A 119.5 . .
C4 C3 C2 120.11(15) . .
C4 C3 H3A 119.9 . .
C2 C3 H3A 119.9 . .
C5 C4 C3 119.68(14) . .
C5 C4 H4A 120.2 . .
C3 C4 H4A 120.2 . .
C4 C5 C6 120.23(15) . .
C4 C5 H5A 119.9 . .
C6 C5 H5A 119.9 . .
C5 C6 C1 121.14(14) . .
C5 C6 H6A 119.4 . .
C1 C6 H6A 119.4 . .
C12 C7 C8 117.94(13) . .
C12 C7 P1 119.81(10) . .
C8 C7 P1 122.00(11) . .
C9 C8 C7 120.97(14) . .
C9 C8 H8A 119.5 . .
C7 C8 H8A 119.5 . .
C10 C9 C8 120.19(14) . .
C10 C9 H9A 119.9 . .
C8 C9 H9A 119.9 . .
C11 C10 C9 119.64(14) . .
C11 C10 H10A 120.2 . .
C9 C10 H10A 120.2 . .
C10 C11 C12 120.35(15) . .
C10 C11 H11A 119.8 . .
C12 C11 H11A 119.8 . .
C11 C12 C7 120.86(14) . .
C11 C12 H12A 119.6 . .
C7 C12 H12A 119.6 . .
O2 C13 C14 105.51(11) . .
O2 C13 H13A 110.6 . .
C14 C13 H13A 110.6 . .
O2 C13 H13B 110.6 . .
C14 C13 H13B 110.6 . .
H13A C13 H13B 108.8 . .
C13 C14 C15 101.82(12) . .
C13 C14 H14A 111.4 . .
C15 C14 H14A 111.4 . .
C13 C14 H14B 111.4 . .
C15 C14 H14B 111.4 . .
H14A C14 H14B 109.3 . .
C16 C15 C14 101.74(11) . .
C16 C15 H15A 111.4 . .
C14 C15 H15A 111.4 . .
C16 C15 H15B 111.4 . .
C14 C15 H15B 111.4 . .
H15A C15 H15B 109.3 . .
O2 C16 C15 105.16(11) . .
O2 C16 H16A 110.7 . .
C15 C16 H16A 110.7 . .
O2 C16 H16B 110.7 . .
C15 C16 H16B 110.7 . .
H16A C16 H16B 108.8 . .
O3 C17 C18 104.65(11) . .
O3 C17 H17A 110.8 . .
C18 C17 H17A 110.8 . .
O3 C17 H17B 110.8 . .
C18 C17 H17B 110.8 . .
H17A C17 H17B 108.9 . .
C17 C18 C19 104.01(12) . .
C17 C18 H18A 111.0 . .
C19 C18 H18A 111.0 . .
C17 C18 H18B 111.0 . .
C19 C18 H18B 111.0 . .
H18A C18 H18B 109.0 . .
C20 C19 C18 103.96(12) . .
C20 C19 H19A 111.0 . .
C18 C19 H19A 111.0 . .
C20 C19 H19B 111.0 . .
C18 C19 H19B 111.0 . .
H19A C19 H19B 109.0 . .
O3 C20 C19 104.91(11) . .
O3 C20 H20A 110.8 . .
C19 C20 H20A 110.8 . .
O3 C20 H20B 110.8 . .
C19 C20 H20B 110.8 . .
H20A C20 H20B 108.8 . .

loop_
_geom_bond_atom_site_label_1
_geom_bond_atom_site_label_2
_geom_bond_distance
_geom_bond_site_symmetry_2
Ca1 O1 2.2065(9) 3_646
Ca1 O1 2.2065(9) .
Ca1 O3 2.3853(10) 3_646
Ca1 O3 2.3853(10) .
Ca1 O2 2.3920(9) .
Ca1 O2 2.3920(9) 3_646
P1 O1 1.5573(10) .
P1 C1 1.8527(14) .
P1 C7 1.8563(14) .
O2 C13 1.4469(16) .
O2 C16 1.4522(16) .
O3 C20 1.4432(16) .
O3 C17 1.4480(17) .
C1 C6 1.3980(19) .
C1 C2 1.3985(19) .
C2 C3 1.394(2) .
C2 H2A 0.9500 .
C3 C4 1.388(2) .
C3 H3A 0.9500 .
C4 C5 1.381(3) .
C4 H4A 0.9500 .
C5 C6 1.392(2) .
C5 H5A 0.9500 .
C6 H6A 0.9500 .
C7 C12 1.3954(19) .
C7 C8 1.3993(19) .
C8 C9 1.391(2) .
C8 H8A 0.9500 .
C9 C10 1.386(2) .
C9 H9A 0.9500 .
C10 C11 1.380(2) .
C10 H10A 0.9500 .
C11 C12 1.395(2) .
C11 H11A 0.9500 .
C12 H12A 0.9500 .
C13 C14 1.514(2) .
C13 H13A 0.9900 .
C13 H13B 0.9900 .
C14 C15 1.525(2) .
C14 H14A 0.9900 .
C14 H14B 0.9900 .
C15 C16 1.5135(19) .
C15 H15A 0.9900 .
C15 H15B 0.9900 .
C16 H16A 0.9900 .
C16 H16B 0.9900 .
C17 C18 1.519(2) .
C17 H17A 0.9900 .
C17 H17B 0.9900 .
C18 C19 1.544(2) .
C18 H18A 0.9900 .
C18 H18B 0.9900 .
C19 C20 1.524(2) .
C19 H19A 0.9900 .
C19 H19B 0.9900 .
C20 H20A 0.9900 .
C20 H20B 0.9900 .
